data_4030650
loop_
_publ_author_name
'Iaroshenko, Viktor O.'
'Gevorgyan, Ashot'
'Mkrtchyan, Satenik'
'Arakelyan, Knar'
'Grigoryan, Tatevik'
'Yedoyan, Julietta'
'Villinger, Alexander'
'Langer, Peter'

_publ_section_title
;
 Transition-metal-catalyzed arylation of nitroimidazoles and further
 transformations of manipulable nitro group.
;
_journal_issue 4
_journal_name_full 'The Journal of organic chemistry'
_journal_page_first 2103
_journal_page_last 2119
_journal_paper_doi 10.1021/jo5025927
_journal_volume 80
_journal_year 2015
_chemical_formula_moiety 'C12 H13 N3 O2'
_chemical_formula_sum 'C12 H13 N3 O2'
_chemical_formula_weight 231.25
_space_group_crystal_system monoclinic
_space_group_IT_number 14
_space_group_name_Hall '-P 2ybc'
_space_group_name_H-M_alt 'P 1 21/c 1'
_symmetry_space_group_name_Hall '-P 2ybc'
_symmetry_space_group_name_H-M 'P 1 21/c 1'
_atom_sites_solution_hydrogens geom
_audit_creation_method SHELXL-2013
_audit_update_record
;
2014-03-21 # Formatted by publCIF

;
_cell_angle_alpha 90
_cell_angle_beta 110.075(3)
_cell_angle_gamma 90
_cell_formula_units_Z 4
_cell_length_a 13.2661(8)
_cell_length_b 8.4355(4)
_cell_length_c 11.2895(6)
_cell_measurement_reflns_used 2716
_cell_measurement_temperature 173(2)
_cell_measurement_theta_max 23.32
_cell_measurement_theta_min 3.09
_cell_volume 1186.61(11)
_computing_cell_refinement 'Bruker Apex V7.51A'
_computing_data_collection 'Bruker Apex V7.51A'
_computing_data_reduction 'Bruker SAINT'
_computing_molecular_graphics 'ORTEP-3v2.01 (Farrugia, 1997)'
_computing_publication_material SHELXL-2013
_computing_structure_refinement 'SHELXL-2013 (Sheldrick, 2013)'
_computing_structure_solution 'SHELXS-2013 (Sheldrick, 2013)'
_diffrn_ambient_temperature 173(2)
_diffrn_measured_fraction_theta_full 0.998
_diffrn_measured_fraction_theta_max 0.998
_diffrn_measurement_device_type 'Bruker-Nonius Apex X8-CCD-diffractometer'
_diffrn_measurement_method 'phi and omega scans'
_diffrn_radiation_monochromator graphite
_diffrn_radiation_source 'sealed tube'
_diffrn_radiation_type MoK\a
_diffrn_radiation_wavelength 0.71073
_diffrn_reflns_av_R_equivalents 0.0445
_diffrn_reflns_av_unetI/netI 0.0452
_diffrn_reflns_Laue_measured_fraction_full 0.998
_diffrn_reflns_Laue_measured_fraction_max 0.998
_diffrn_reflns_limit_h_max 18
_diffrn_reflns_limit_h_min -18
_diffrn_reflns_limit_k_max 11
_diffrn_reflns_limit_k_min -6
_diffrn_reflns_limit_l_max 15
_diffrn_reflns_limit_l_min -15
_diffrn_reflns_number 15718
_diffrn_reflns_point_group_measured_fraction_full 0.998
_diffrn_reflns_point_group_measured_fraction_max 0.998
_diffrn_reflns_theta_full 25.242
_diffrn_reflns_theta_max 28.990
_diffrn_reflns_theta_min 2.916
_exptl_absorpt_coefficient_mu 0.091
_exptl_absorpt_correction_T_max 0.7460
_exptl_absorpt_correction_T_min 0.6833
_exptl_absorpt_correction_type multi-scan
_exptl_absorpt_process_details '(SADABS; Sheldrick, 2004)'
_exptl_crystal_colour colourless
_exptl_crystal_density_diffrn 1.294
_exptl_crystal_description block
_exptl_crystal_F_000 488
_exptl_crystal_size_max 0.310
_exptl_crystal_size_mid 0.180
_exptl_crystal_size_min 0.090
_refine_diff_density_max 0.228
_refine_diff_density_min -0.269
_refine_diff_density_rms 0.048
_refine_ls_extinction_method none
_refine_ls_goodness_of_fit_ref 1.033
_refine_ls_hydrogen_treatment constr
_refine_ls_matrix_type full
_refine_ls_number_parameters 157
_refine_ls_number_reflns 3151
_refine_ls_number_restraints 0
_refine_ls_restrained_S_all 1.033
_refine_ls_R_factor_all 0.0901
_refine_ls_R_factor_gt 0.0507
_refine_ls_shift/su_max 0.000
_refine_ls_shift/su_mean 0.000
_refine_ls_structure_factor_coef Fsqd
_refine_ls_weighting_details 'w=1/[\s^2^(Fo^2^)+(0.0496P)^2^+0.3197P] where P=(Fo^2^+2Fc^2^)/3'
_refine_ls_weighting_scheme calc
_refine_ls_wR_factor_gt 0.1062
_refine_ls_wR_factor_ref 0.1274
_reflns_Friedel_coverage 0.000
_reflns_number_gt 2059
_reflns_number_total 3151
_reflns_threshold_expression 'I > 2\s(I)'
_cod_data_source_file 3g-is_ag95.cif
_cod_data_source_block is_ag95
_cod_depositor_comments 'Adding full bibliography for 4030648--4030655.cif.'
_cod_database_code 4030650
_shelx_space_group_comment
;
The symmetry employed for this shelxl refinement is uniquely defined
by the following loop, which should always be used as a source of
symmetry information in preference to the above space-group names.
They are only intended as comments.
;
_shelx_estimated_absorpt_t_min 0.972
_shelx_estimated_absorpt_t_max 0.992
_shelxl_version_number 2013-4

loop_
_space_group_symop_operation_xyz
'x, y, z'
'-x, y+1/2, -z+1/2'
'-x, -y, -z'
'x, -y-1/2, z-1/2'

loop_
_atom_site_label
_atom_site_type_symbol
_atom_site_fract_x
_atom_site_fract_y
_atom_site_fract_z
_atom_site_U_iso_or_equiv
_atom_site_adp_type
_atom_site_occupancy
_atom_site_site_symmetry_order
_atom_site_calc_flag
_atom_site_refinement_flags_posn
_atom_site_refinement_flags_adp
_atom_site_refinement_flags_occupancy
_atom_site_disorder_assembly
_atom_site_disorder_group
N1 N 0.35911(11) 0.71278(16) -0.07857(12) 0.0292(3) Uani 1 1 d . . . . .
N2 N 0.36040(11) 0.54606(15) 0.07481(12) 0.0250(3) Uani 1 1 d . . . . .
N3 N 0.39790(10) 0.95638(15) 0.04318(12) 0.0249(3) Uani 1 1 d . . . . .
O1 O 0.38145(10) 1.03454(14) -0.05389(11) 0.0343(3) Uani 1 1 d . . . . .
O2 O 0.42702(10) 1.01611(14) 0.14933(11) 0.0325(3) Uani 1 1 d . . . . .
C1 C 0.38162(12) 0.78941(18) 0.03379(14) 0.0227(3) Uani 1 1 d . . . . .
C2 C 0.38315(12) 0.69121(18) 0.12998(15) 0.0243(3) Uani 1 1 d . . . . .
H2A H 0.3969 0.7179 0.2159 0.029 Uiso 1 1 calc R U . . .
C3 C 0.34647(14) 0.5640(2) -0.05098(16) 0.0299(4) Uani 1 1 d . . . . .
C4 C 0.31867(19) 0.4305(2) -0.14144(19) 0.0496(6) Uani 1 1 d . . . . .
H4A H 0.3201 0.4666 -0.2234 0.074 Uiso 1 1 calc R U . . .
H4B H 0.2467 0.3916 -0.1510 0.074 Uiso 1 1 calc R U . . .
H4C H 0.3709 0.3447 -0.1098 0.074 Uiso 1 1 calc R U . . .
C5 C 0.34764(13) 0.39762(19) 0.13737(16) 0.0294(4) Uani 1 1 d . . . . .
H5A H 0.3887 0.4057 0.2288 0.035 Uiso 1 1 calc R U . . .
H5B H 0.3779 0.3087 0.1032 0.035 Uiso 1 1 calc R U . . .
C6 C 0.23190(13) 0.36253(19) 0.11888(15) 0.0277(4) Uani 1 1 d . . . . .
C7 C 0.17857(15) 0.4476(2) 0.18486(16) 0.0360(4) Uani 1 1 d . . . . .
H7 H 0.2149 0.5296 0.2410 0.043 Uiso 1 1 calc R U . . .
C8 C 0.07310(16) 0.4134(3) 0.1691(2) 0.0450(5) Uani 1 1 d . . . . .
H8 H 0.0377 0.4728 0.2146 0.054 Uiso 1 1 calc R U . . .
C9 C 0.01749(15) 0.2945(3) 0.0885(2) 0.0458(5) Uani 1 1 d . . . . .
C10 C 0.07104(16) 0.2115(2) 0.0227(2) 0.0448(5) Uani 1 1 d . . . . .
H10 H 0.0344 0.1302 -0.0340 0.054 Uiso 1 1 calc R U . . .
C11 C 0.17681(15) 0.2441(2) 0.03768(18) 0.0363(4) Uani 1 1 d . . . . .
H11 H 0.2119 0.1847 -0.0082 0.044 Uiso 1 1 calc R U . . .
C12 C -0.09793(17) 0.2586(3) 0.0723(3) 0.0717(8) Uani 1 1 d . . . . .
H12A H -0.1265 0.1809 0.0045 0.107 Uiso 0.54(4) 1 calc R U P A 1
H12B H -0.1403 0.3562 0.0509 0.107 Uiso 0.54(4) 1 calc R U P A 1
H12C H -0.1019 0.2152 0.1511 0.107 Uiso 0.54(4) 1 calc R U P A 1
H12D H -0.1175 0.3137 0.1377 0.107 Uiso 0.46(4) 1 calc R U P A 2
H12E H -0.1067 0.1441 0.0798 0.107 Uiso 0.46(4) 1 calc R U P A 2
H12F H -0.1445 0.2946 -0.0110 0.107 Uiso 0.46(4) 1 calc R U P A 2

loop_
_atom_site_aniso_label
_atom_site_aniso_U_11
_atom_site_aniso_U_22
_atom_site_aniso_U_33
_atom_site_aniso_U_23
_atom_site_aniso_U_13
_atom_site_aniso_U_12
N1 0.0408(8) 0.0286(7) 0.0232(7) -0.0029(6) 0.0175(6) -0.0051(6)
N2 0.0310(7) 0.0229(7) 0.0244(7) 0.0004(5) 0.0136(6) -0.0010(6)
N3 0.0263(7) 0.0237(7) 0.0269(7) 0.0011(6) 0.0119(6) 0.0007(5)
O1 0.0414(7) 0.0298(6) 0.0323(7) 0.0113(5) 0.0134(6) 0.0019(5)
O2 0.0413(7) 0.0276(6) 0.0299(7) -0.0071(5) 0.0140(5) -0.0035(5)
C1 0.0255(8) 0.0226(8) 0.0217(8) -0.0008(6) 0.0104(6) -0.0003(6)
C2 0.0265(8) 0.0236(8) 0.0226(8) 0.0001(6) 0.0082(6) 0.0013(6)
C3 0.0393(10) 0.0290(9) 0.0271(9) -0.0030(7) 0.0190(7) -0.0049(7)
C4 0.0838(16) 0.0369(11) 0.0416(11) -0.0147(9) 0.0388(11) -0.0192(10)
C5 0.0331(9) 0.0225(8) 0.0323(9) 0.0062(7) 0.0107(7) 0.0010(7)
C6 0.0317(9) 0.0245(8) 0.0272(9) 0.0094(7) 0.0106(7) 0.0013(7)
C7 0.0425(11) 0.0377(10) 0.0291(9) 0.0052(8) 0.0140(8) 0.0025(8)
C8 0.0438(12) 0.0514(12) 0.0476(12) 0.0170(10) 0.0257(10) 0.0128(10)
C9 0.0333(10) 0.0460(12) 0.0574(13) 0.0276(10) 0.0147(9) 0.0040(9)
C10 0.0408(11) 0.0361(10) 0.0526(12) 0.0069(9) 0.0096(9) -0.0084(9)
C11 0.0414(10) 0.0278(9) 0.0413(10) 0.0020(8) 0.0161(8) -0.0028(8)
C12 0.0377(12) 0.0762(18) 0.103(2) 0.0394(16) 0.0263(13) 0.0022(11)

loop_
_atom_type_symbol
_atom_type_description
_atom_type_scat_dispersion_real
_atom_type_scat_dispersion_imag
_atom_type_scat_source
C C 0.0033 0.0016 'International Tables Vol C Tables 4.2.6.8 and 6.1.1.4'
H H 0.0000 0.0000 'International Tables Vol C Tables 4.2.6.8 and 6.1.1.4'
N N 0.0061 0.0033 'International Tables Vol C Tables 4.2.6.8 and 6.1.1.4'
O O 0.0106 0.0060 'International Tables Vol C Tables 4.2.6.8 and 6.1.1.4'

loop_
_geom_angle_atom_site_label_1
_geom_angle_atom_site_label_2
_geom_angle_atom_site_label_3
_geom_angle
C3 N1 C1 103.70(13)
C2 N2 C3 107.68(13)
C2 N2 C5 126.07(13)
C3 N2 C5 126.19(13)
O1 N3 O2 123.10(14)
O1 N3 C1 119.15(13)
O2 N3 C1 117.74(13)
C2 C1 N1 113.12(14)
C2 C1 N3 125.65(14)
N1 C1 N3 121.20(13)
N2 C2 C1 104.04(13)
N2 C2 H2A 128.0
C1 C2 H2A 128.0
N1 C3 N2 111.46(14)
N1 C3 C4 125.72(15)
N2 C3 C4 122.81(15)
C3 C4 H4A 109.5
C3 C4 H4B 109.5
H4A C4 H4B 109.5
C3 C4 H4C 109.5
H4A C4 H4C 109.5
H4B C4 H4C 109.5
N2 C5 C6 112.30(13)
N2 C5 H5A 109.1
C6 C5 H5A 109.1
N2 C5 H5B 109.1
C6 C5 H5B 109.1
H5A C5 H5B 107.9
C11 C6 C7 118.54(17)
C11 C6 C5 121.03(16)
C7 C6 C5 120.43(16)
C8 C7 C6 120.20(18)
C8 C7 H7 119.9
C6 C7 H7 119.9
C7 C8 C9 121.66(19)
C7 C8 H8 119.2
C9 C8 H8 119.2
C10 C9 C8 117.65(18)
C10 C9 C12 121.4(2)
C8 C9 C12 121.0(2)
C9 C10 C11 121.41(19)
C9 C10 H10 119.3
C11 C10 H10 119.3
C10 C11 C6 120.53(18)
C10 C11 H11 119.7
C6 C11 H11 119.7
C9 C12 H12A 109.5
C9 C12 H12B 109.5
H12A C12 H12B 109.5
C9 C12 H12C 109.5
H12A C12 H12C 109.5
H12B C12 H12C 109.5
C9 C12 H12D 109.5
C9 C12 H12E 109.5
H12D C12 H12E 109.5
C9 C12 H12F 109.5
H12D C12 H12F 109.5
H12E C12 H12F 109.5

loop_
_geom_bond_atom_site_label_1
_geom_bond_atom_site_label_2
_geom_bond_distance
N1 C3 1.318(2)
N1 C1 1.3624(19)
N2 C2 1.360(2)
N2 C3 1.376(2)
N2 C5 1.476(2)
N3 O1 1.2325(16)
N3 O2 1.2334(16)
N3 C1 1.423(2)
C1 C2 1.360(2)
C2 H2A 0.9500
C3 C4 1.480(2)
C4 H4A 0.9800
C4 H4B 0.9800
C4 H4C 0.9800
C5 C6 1.506(2)
C5 H5A 0.9900
C5 H5B 0.9900
C6 C11 1.383(2)
C6 C7 1.390(2)
C7 C8 1.379(3)
C7 H7 0.9500
C8 C9 1.384(3)
C8 H8 0.9500
C9 C10 1.382(3)
C9 C12 1.509(3)
C10 C11 1.382(3)
C10 H10 0.9500
C11 H11 0.9500
C12 H12A 0.9800
C12 H12B 0.9800
C12 H12C 0.9800
C12 H12D 0.9800
C12 H12E 0.9800
C12 H12F 0.9800

loop_
_geom_torsion_atom_site_label_1
_geom_torsion_atom_site_label_2
_geom_torsion_atom_site_label_3
_geom_torsion_atom_site_label_4
_geom_torsion
C3 N1 C1 C2 0.01(18)
C3 N1 C1 N3 -178.19(14)
O1 N3 C1 C2 -171.11(14)
O2 N3 C1 C2 8.1(2)
O1 N3 C1 N1 6.9(2)
O2 N3 C1 N1 -173.90(13)
C3 N2 C2 C1 0.05(17)
C5 N2 C2 C1 -177.18(14)
N1 C1 C2 N2 -0.04(18)
N3 C1 C2 N2 178.07(14)
C1 N1 C3 N2 0.02(18)
C1 N1 C3 C4 178.85(18)
C2 N2 C3 N1 -0.04(19)
C5 N2 C3 N1 177.18(14)
C2 N2 C3 C4 -178.91(17)
C5 N2 C3 C4 -1.7(3)
C2 N2 C5 C6 95.57(18)
C3 N2 C5 C6 -81.16(19)
N2 C5 C6 C11 106.23(17)
N2 C5 C6 C7 -74.69(19)
C11 C6 C7 C8 0.1(2)
C5 C6 C7 C8 -179.00(15)
C6 C7 C8 C9 0.2(3)
C7 C8 C9 C10 -0.6(3)
C7 C8 C9 C12 179.98(18)
C8 C9 C10 C11 0.8(3)
C12 C9 C10 C11 -179.85(18)
C9 C10 C11 C6 -0.5(3)
C7 C6 C11 C10 0.0(3)
C5 C6 C11 C10 179.12(16)
